data_8101416
loop_
_publ_author_name
'Hauf, Cornelia'
'Boy, Insan'
'Kniep, R\"udiger'

_publ_section_title
;
Crystal structure of dimagnesium (monohydrogenmonophosphate-
dihydrogenmonoborate-monophosphate), Mg~2~[BP~2~O~7~(OH)~3~]
;
_journal_issue 1
_journal_name_full 'Zeitschrift f\"ur Kristallographie - New Crystal Structures'
_journal_page_first 3
_journal_page_last 4
_journal_volume 214
_journal_year 1999
_chemical_formula_sum 'B2 H6 Mg4 O20 P4'
_chemical_formula_weight 568.79
_space_group_IT_number 1
_symmetry_cell_setting triclinic
_symmetry_space_group_name_Hall 'P 1'
_symmetry_space_group_name_H-M 'P 1'
_cell_angle_alpha 82.504(11)
_cell_angle_beta 82.56(2)
_cell_angle_gamma 80.982(17)
_cell_formula_units_Z 1
_cell_length_a 6.4522(10)
_cell_length_b 6.4547(15)
_cell_length_c 8.3603(17)
_cell_measurement_temperature 293(2)
_cell_volume 338.82(12)
_diffrn_ambient_temperature 293(2)
_exptl_crystal_density_diffrn 2.788
_cod_original_formula_sum 'H6 B2 Mg4 O20 P4'
_cod_database_code 8101416

loop_
_symmetry_equiv_pos_as_xyz
'x, y, z'

loop_
_atom_site_label
_atom_site_type_symbol
_atom_site_fract_x
_atom_site_fract_y
_atom_site_fract_z
_atom_site_U_iso_or_equiv
_atom_site_adp_type
_atom_site_occupancy
_atom_site_calc_flag
_atom_site_refinement_flags
_atom_site_disorder_assembly
_atom_site_disorder_group
Mg1 Mg -0.3236(4) -0.0871(4) 0.5361(3) 0.0151(6) Uani 1 d . . .
Mg2 Mg 0.0438(4) -0.4648(4) 0.5572(3) 0.0130(6) Uani 1 d . . .
Mg3 Mg -0.0118(4) 0.2245(4) 0.8891(3) 0.0145(6) Uani 1 d . . .
Mg4 Mg 0.3657(5) 0.8572(4) 0.8681(3) 0.0123(6) Uani 1 d . . .
P1 P 0.1559(3) 0.0283(3) 0.5359(2) 0.0111(5) Uani 1 d . . .
P2 P 0.8731(3) -0.2546(3) 0.8889(2) 0.0106(5) Uani 1 d . . .
P3 P 0.4387(3) 0.3152(3) 0.9509(2) 0.0126(4) Uani 1 d . . .
P4 P -0.4143(3) -0.5377(3) 0.4746(2) 0.0120(4) Uani 1 d . . .
B1 B 0.6033(16) 0.7412(14) 1.1886(11) 0.0198(19) Uiso 1 d . . .
B2 B 0.1600(16) 0.2954(14) 0.2363(11) 0.0204(19) Uiso 1 d . . .
O1 O 0.4083(9) 0.5385(8) 0.8587(6) 0.0135(11) Uiso 1 d . . .
O2 O -0.2762(10) -0.4114(9) 0.5458(7) 0.0144(13) Uiso 1 d . . .
O3 O 0.0083(10) -0.1337(9) 0.5272(7) 0.0136(12) Uiso 1 d . . .
O4 O 0.0358(9) 0.2106(8) 0.6268(6) 0.0115(12) Uiso 1 d . . .
O5 O 0.6886(10) -0.1362(8) 0.7991(6) 0.0123(12) Uiso 1 d . . .
O6 O 0.3553(10) -0.0722(8) 0.6127(7) 0.0142(13) Uiso 1 d . . .
O7 O 0.7843(10) -0.3291(9) 1.0663(7) 0.0168(13) Uiso 1 d . . .
O8 O 0.2288(10) 0.1157(8) 0.3580(7) 0.0163(13) Uiso 1 d . . .
O9 O 0.9718(9) -0.4552(8) 0.8128(6) 0.0132(12) Uiso 1 d . . .
O10 O -0.3358(11) -0.1022(9) 0.2841(7) 0.0254(14) Uiso 1 d . . .
O11 O 0.0835(11) -0.5133(10) 0.3145(7) 0.0256(14) Uiso 1 d . . .
O12 O 0.0023(11) 0.2358(9) 1.1410(7) 0.0252(14) Uiso 1 d . . .
O13 O 0.4140(11) 0.8169(10) 1.1109(7) 0.0269(14) Uiso 1 d . . .
O14 O -0.6397(9) -0.5067(8) 0.5666(6) 0.0160(11) Uiso 1 d . . .
O15 O 0.6715(11) 0.2265(10) 0.9384(8) 0.0318(15) Uiso 1 d . . .
O16 O 0.3115(11) 0.1768(9) 0.8787(7) 0.0150(13) Uiso 1 d . . .
O17 O -0.4267(10) -0.4577(9) 0.2960(7) 0.0242(13) Uiso 1 d . . .
O18 O 0.3602(10) 0.3276(9) 1.1297(7) 0.0229(12) Uiso 1 d . . .
O19 O 1.0346(10) -0.1080(9) 0.8971(7) 0.0125(12) Uiso 1 d . . .
O20 O -0.3273(11) -0.7708(9) 0.4864(8) 0.0291(14) Uiso 1 d . . .

loop_
_atom_site_aniso_label
_atom_site_aniso_U_11
_atom_site_aniso_U_22
_atom_site_aniso_U_33
_atom_site_aniso_U_23
_atom_site_aniso_U_13
_atom_site_aniso_U_12
P1 0.0116(11) 0.0079(9) 0.0133(11) 0.0011(7) -0.0021(9) -0.0016(8)
P2 0.0102(10) 0.0095(9) 0.0117(11) -0.0024(8) 0.0003(8) -0.0010(8)
P3 0.0120(11) 0.0123(9) 0.0136(9) -0.0038(7) 0.0009(8) -0.0017(9)
P4 0.0122(11) 0.0095(9) 0.0144(10) 0.0017(7) -0.0029(8) -0.0027(8)
Mg1 0.0110(14) 0.0139(14) 0.0200(15) -0.0035(11) -0.0031(12) 0.0015(12)
Mg2 0.0107(15) 0.0122(12) 0.0153(13) 0.0001(10) -0.0026(11) 0.0006(12)
Mg3 0.0139(16) 0.0100(12) 0.0187(14) -0.0022(10) -0.0022(12) 0.0021(12)
Mg4 0.0133(14) 0.0087(12) 0.0137(13) -0.0007(10) -0.0008(11) 0.0018(11)

loop_
_geom_bond_atom_site_label_1
_geom_bond_atom_site_label_2
_geom_bond_distance
_geom_bond_site_symmetry_2
_geom_bond_publ_flag
P1 O6 1.527(6) . ?
P1 O3 1.535(7) . ?
P1 O4 1.535(6) . ?
P1 O8 1.560(6) . ?
P2 O19 1.526(7) . ?
P2 O9 1.530(6) . ?
P2 O5 1.537(6) . ?
P2 O7 1.562(6) . ?
P3 O15 1.517(7) . ?
P3 O18 1.523(6) . ?
P3 O16 1.527(7) . ?
P3 O1 1.539(5) . ?
P3 Mg3 3.172(4) . ?
P4 O20 1.517(6) . ?
P4 O2 1.518(7) . ?
P4 O17 1.523(6) . ?
P4 O14 1.551(6) . ?
P4 Mg1 3.173(3) . ?
Mg1 O20 2.026(6) 1_565 ?
Mg1 O2 2.060(7) . ?
Mg1 O6 2.079(7) 1_455 ?
Mg1 O3 2.108(7) . ?
Mg1 O10 2.134(7) . ?
Mg1 O5 2.190(6) 1_455 ?
Mg1 Mg2 3.127(4) . ?
Mg1 Mg4 3.221(3) 1_445 ?
Mg2 O14 2.028(6) 1_655 ?
Mg2 O2 2.052(7) . ?
Mg2 O11 2.070(7) . ?
Mg2 O3 2.099(6) . ?
Mg2 O4 2.107(6) 1_545 ?
Mg2 O9 2.133(6) 1_455 ?
Mg2 Mg3 3.219(3) 1_545 ?
Mg3 O15 2.030(8) 1_455 ?
Mg3 O16 2.053(8) . ?
Mg3 O9 2.073(6) 1_465 ?
Mg3 O19 2.114(6) 1_455 ?
Mg3 O12 2.131(7) . ?
Mg3 O4 2.187(6) . ?
Mg3 Mg4 3.126(4) 1_545 ?
Mg3 Mg2 3.219(3) 1_565 ?
Mg4 O1 2.043(5) . ?
Mg4 O16 2.050(7) 1_565 ?
Mg4 O13 2.070(7) . ?
Mg4 O5 2.094(7) 1_565 ?
Mg4 O19 2.099(7) 1_465 ?
Mg4 O6 2.132(6) 1_565 ?
Mg4 Mg3 3.126(4) 1_565 ?
Mg4 Mg1 3.221(3) 1_665 ?
O4 Mg2 2.107(6) 1_565 ?
O5 Mg4 2.094(7) 1_545 ?
O5 Mg1 2.189(6) 1_655 ?
O6 Mg1 2.079(7) 1_655 ?
O6 Mg4 2.132(6) 1_545 ?
O7 B1 1.504(11) 1_545 ?
O8 B2 1.492(11) . ?
O9 Mg3 2.073(6) 1_645 ?
O9 Mg2 2.133(6) 1_655 ?
O10 B1 1.494(11) 1_444 ?
O11 B2 1.460(11) 1_545 ?
O12 B2 1.493(12) 1_556 ?
O13 B1 1.444(12) . ?
O14 Mg2 2.028(6) 1_455 ?
O15 Mg3 2.030(8) 1_655 ?
O16 Mg4 2.050(7) 1_545 ?
O17 B1 1.492(10) 1_444 ?
O18 B2 1.498(11) 1_556 ?
O19 Mg4 2.099(7) 1_645 ?
O19 Mg3 2.114(6) 1_655 ?
O20 Mg1 2.026(6) 1_545 ?
B1 O17 1.492(10) 1_666 ?
B1 O10 1.494(11) 1_666 ?
B1 O7 1.504(11) 1_565 ?
B2 O11 1.460(11) 1_565 ?
B2 O12 1.493(12) 1_554 ?
B2 O18 1.498(11) 1_554 ?
